data_7106771
loop_
_publ_author_name
'Ou, Yong-Cong'
'Liu, Wen-Ting'
'Li, Jin-Yan'
'Zhang, Gong-Guo'
'Wang, Jing'
'Tong, Ming-Liang'

_publ_section_title
;
 Solvochromic and photodimerization behaviour of 1D coordination polymer via
 single-crystal-to-single-crystal transformation
;
_journal_coden_ASTM CHCOFS
_journal_issue 33
_journal_name_full
;
 Chemical Communications (Cambridge, United Kingdom)
;
_journal_page_first 9384
_journal_page_last 9386
_journal_paper_doi 10.1039/c1cc13018h
_journal_volume 47
_journal_year 2011
_chemical_formula_sum 'C28 H18 N2 O8 Zn2'
_chemical_formula_weight 641.18
_space_group_IT_number 2
_symmetry_cell_setting triclinic
_symmetry_space_group_name_Hall '-P 1'
_symmetry_space_group_name_H-M 'P -1'
_atom_sites_solution_hydrogens geom
_atom_sites_solution_primary direct
_atom_sites_solution_secondary difmap
_audit_creation_method SHELXL-97
_cell_angle_alpha 87.364(7)
_cell_angle_beta 78.654(5)
_cell_angle_gamma 69.940(5)
_cell_formula_units_Z 2
_cell_length_a 7.4590(13)
_cell_length_b 10.2832(19)
_cell_length_c 18.147(4)
_cell_measurement_reflns_used 4895
_cell_measurement_temperature 293(2)
_cell_measurement_theta_max 54.82
_cell_measurement_theta_min 5.99
_cell_volume 1281.6(4)
_computing_cell_refinement 'PROCESS-AUTO (Rigaku, 1998)'
_computing_data_collection 'PROCESS-AUTO (Rigaku, 1998)'
_computing_data_reduction 'PROCESS-AUTO (Rigaku, 1998)'
_computing_molecular_graphics 'Bruker SHELXTL'
_computing_publication_material 'Bruker SHELXTL'
_computing_structure_refinement 'Bruker SHELXTL'
_computing_structure_solution 'Bruker SHELXTL'
_diffrn_ambient_temperature 293(2)
_diffrn_measured_fraction_theta_full 0.975
_diffrn_measured_fraction_theta_max 0.975
_diffrn_measurement_device_type 'Rigaku R-AXIS SPIDER IP'
_diffrn_measurement_method '\w scans'
_diffrn_radiation_monochromator graphite
_diffrn_radiation_source 'fine-focus sealed tube'
_diffrn_radiation_type MoK\a
_diffrn_radiation_wavelength 0.71073
_diffrn_reflns_av_R_equivalents 0.0776
_diffrn_reflns_av_sigmaI/netI 0.1171
_diffrn_reflns_limit_h_max 8
_diffrn_reflns_limit_h_min -8
_diffrn_reflns_limit_k_max 11
_diffrn_reflns_limit_k_min -12
_diffrn_reflns_limit_l_max 21
_diffrn_reflns_limit_l_min -21
_diffrn_reflns_number 8564
_diffrn_reflns_theta_full 25.00
_diffrn_reflns_theta_max 25.00
_diffrn_reflns_theta_min 2.99
_exptl_absorpt_coefficient_mu 1.928
_exptl_absorpt_correction_T_max 0.9098
_exptl_absorpt_correction_T_min 0.7479
_exptl_absorpt_correction_type multi-scan
_exptl_absorpt_process_details '(ABSCOR; Higashi, 1995)'
_exptl_crystal_colour colorless
_exptl_crystal_density_diffrn 1.662
_exptl_crystal_density_method 'not measured'
_exptl_crystal_F_000 648
_exptl_crystal_size_max 0.16
_exptl_crystal_size_mid 0.08
_exptl_crystal_size_min 0.05
_refine_diff_density_max 1.183
_refine_diff_density_min -1.401
_refine_diff_density_rms 0.172
_refine_ls_extinction_coef 0.017(3)
_refine_ls_extinction_expression Fc^*^=kFc[1+0.001xFc^2^\l^3^/sin(2\q)]^-1/4^
_refine_ls_extinction_method SHELXL
_refine_ls_goodness_of_fit_ref 1.151
_refine_ls_hydrogen_treatment constr
_refine_ls_matrix_type full
_refine_ls_number_parameters 362
_refine_ls_number_reflns 4405
_refine_ls_number_restraints 0
_refine_ls_restrained_S_all 1.151
_refine_ls_R_factor_all 0.1316
_refine_ls_R_factor_gt 0.0677
_refine_ls_shift/su_max 0.000
_refine_ls_shift/su_mean 0.000
_refine_ls_structure_factor_coef Fsqd
_refine_ls_weighting_details 'calc w=1/[\s^2^(Fo^2^)+(0.0970P)^2^+3.3854P] where P=(Fo^2^+2Fc^2^)/3'
_refine_ls_weighting_scheme calc
_refine_ls_wR_factor_gt 0.1601
_refine_ls_wR_factor_ref 0.2414
_reflns_number_gt 2505
_reflns_number_total 4405
_reflns_threshold_expression >2sigma(I)
_cod_data_source_file c1cc13018h.txt
_cod_data_source_block 1
_cod_original_sg_symbol_H-M P-1
_cod_database_code 7106771

loop_
_symmetry_equiv_pos_as_xyz
'x, y, z'
'-x, -y, -z'

loop_
_atom_site_label
_atom_site_type_symbol
_atom_site_fract_x
_atom_site_fract_y
_atom_site_fract_z
_atom_site_U_iso_or_equiv
_atom_site_adp_type
_atom_site_occupancy
_atom_site_symmetry_multiplicity
_atom_site_calc_flag
_atom_site_refinement_flags
_atom_site_disorder_assembly
_atom_site_disorder_group
Zn1 Zn 0.00256(15) 0.45533(12) 0.22290(6) 0.0392(4) Uani 1 1 d . . .
Zn2 Zn 0.35931(15) 0.53969(12) 0.28935(6) 0.0385(4) Uani 1 1 d . . .
N1 N 0.0575(11) 0.3159(8) 0.3109(4) 0.0433(19) Uani 1 1 d . . .
N2 N 0.5614(10) -0.4016(8) 0.6294(4) 0.0389(18) Uani 1 1 d . . .
O1 O 0.2705(9) 0.3780(8) 0.1541(4) 0.0518(18) Uani 1 1 d . . .
O2 O 0.4958(9) 0.4356(8) 0.1984(4) 0.0517(19) Uani 1 1 d . . .
O3 O 0.9161(9) 0.3024(8) 0.1705(4) 0.0517(18) Uani 1 1 d . . .
O4 O 0.8532(10) 0.5179(7) 0.1338(4) 0.0495(17) Uani 1 1 d . . .
O5 O 0.0909(8) 0.6004(6) 0.2729(4) 0.0401(15) Uani 1 1 d . . .
O6 O -0.0278(12) 0.7427(9) 0.3731(4) 0.068(2) Uani 1 1 d . . .
O7 O -0.2833(9) 0.5794(7) 0.2977(3) 0.0420(16) Uani 1 1 d . . .
O8 O -0.5794(9) 0.7110(7) 0.2817(4) 0.0498(18) Uani 1 1 d . . .
C1 C 0.0108(14) 0.3494(11) 0.3837(6) 0.050(3) Uani 1 1 d . . .
H1 H -0.0598 0.4414 0.3977 0.060 Uiso 1 1 calc R . .
C2 C 0.0593(14) 0.2586(11) 0.4387(6) 0.047(2) Uani 1 1 d . . .
H2 H 0.0232 0.2893 0.4886 0.056 Uiso 1 1 calc R . .
C3 C 0.1634(14) 0.1187(10) 0.4210(5) 0.043(2) Uani 1 1 d . . .
C4 C 0.2024(17) 0.0841(12) 0.3448(6) 0.061(3) Uani 1 1 d . . .
H4 H 0.2660 -0.0080 0.3293 0.074 Uiso 1 1 calc R . .
C5 C 0.1486(16) 0.1835(11) 0.2917(6) 0.054(3) Uani 1 1 d . . .
H5 H 0.1772 0.1566 0.2413 0.065 Uiso 1 1 calc R . .
C6 C 0.2279(15) 0.0224(11) 0.4784(6) 0.051(3) Uani 1 1 d . . .
H6 H 0.1797 0.0534 0.5281 0.061 Uiso 1 1 calc R . .
C7 C 0.3511(17) -0.1080(12) 0.4664(6) 0.061(3) Uani 1 1 d . . .
H7 H 0.3954 -0.1389 0.4166 0.073 Uiso 1 1 calc R . .
C8 C 0.4237(15) -0.2073(11) 0.5235(6) 0.051(3) Uani 1 1 d . . .
C9 C 0.3604(16) -0.1815(12) 0.6010(6) 0.053(3) Uani 1 1 d . . .
H9 H 0.2690 -0.0961 0.6183 0.064 Uiso 1 1 calc R . .
C10 C 0.4299(15) -0.2791(11) 0.6519(5) 0.049(3) Uani 1 1 d . . .
H10 H 0.3841 -0.2591 0.7030 0.058 Uiso 1 1 calc R . .
C11 C 0.6229(14) -0.4268(11) 0.5560(6) 0.049(3) Uani 1 1 d . . .
H11 H 0.7154 -0.5127 0.5402 0.058 Uiso 1 1 calc R . .
C12 C 0.5601(16) -0.3364(11) 0.5030(6) 0.053(3) Uani 1 1 d . . .
H12 H 0.6087 -0.3608 0.4524 0.063 Uiso 1 1 calc R . .
C13 C 0.5741(13) 0.3545(10) 0.0729(5) 0.037(2) Uani 1 1 d . . .
C14 C 0.7615(14) 0.3667(10) 0.0638(5) 0.042(2) Uani 1 1 d . . .
C15 C 0.8800(15) 0.3402(12) -0.0072(6) 0.054(3) Uani 1 1 d . . .
H15 H 1.0027 0.3480 -0.0144 0.065 Uiso 1 1 calc R . .
C16 C 0.8188(17) 0.3029(13) -0.0664(6) 0.063(3) Uani 1 1 d . . .
H16 H 0.9007 0.2852 -0.1133 0.075 Uiso 1 1 calc R . .
C17 C 0.6397(18) 0.2912(12) -0.0577(6) 0.059(3) Uani 1 1 d . . .
H17 H 0.6010 0.2642 -0.0985 0.071 Uiso 1 1 calc R . .
C18 C 0.5142(14) 0.3195(11) 0.0115(6) 0.045(2) Uani 1 1 d . . .
H18 H 0.3901 0.3148 0.0167 0.054 Uiso 1 1 calc R . .
C19 C 0.4339(13) 0.3912(10) 0.1463(5) 0.042(2) Uani 1 1 d . . .
C20 C 0.8464(12) 0.3963(11) 0.1279(5) 0.037(2) Uani 1 1 d . . .
C21 C -0.3261(12) 0.8031(9) 0.2450(5) 0.036(2) Uani 1 1 d . . .
C22 C -0.1594(12) 0.8158(9) 0.2631(5) 0.035(2) Uani 1 1 d . . .
C23 C -0.1010(15) 0.9273(11) 0.2348(6) 0.051(3) Uani 1 1 d . . .
H23 H 0.0073 0.9385 0.2479 0.062 Uiso 1 1 calc R . .
C24 C -0.2037(18) 1.0211(12) 0.1876(7) 0.065(3) Uani 1 1 d . . .
H24 H -0.1639 1.0943 0.1684 0.078 Uiso 1 1 calc R . .
C25 C -0.3664(18) 1.0039(12) 0.1696(7) 0.064(3) Uani 1 1 d . . .
H25 H -0.4343 1.0647 0.1369 0.077 Uiso 1 1 calc R . .
C26 C -0.4281(15) 0.8985(11) 0.1993(6) 0.050(3) Uani 1 1 d . . .
H26 H -0.5410 0.8912 0.1884 0.059 Uiso 1 1 calc R . .
C27 C -0.4005(11) 0.6895(9) 0.2770(5) 0.037(2) Uani 1 1 d . . .
C28 C -0.0304(14) 0.7140(12) 0.3090(6) 0.046(2) Uani 1 1 d . . .

loop_
_atom_site_aniso_label
_atom_site_aniso_U_11
_atom_site_aniso_U_22
_atom_site_aniso_U_33
_atom_site_aniso_U_23
_atom_site_aniso_U_13
_atom_site_aniso_U_12
Zn1 0.0363(6) 0.0395(7) 0.0433(7) 0.0011(5) -0.0077(5) -0.0148(5)
Zn2 0.0361(6) 0.0420(7) 0.0383(7) 0.0014(5) -0.0080(5) -0.0140(5)
N1 0.047(5) 0.034(5) 0.043(5) -0.003(4) -0.004(4) -0.008(4)
N2 0.034(4) 0.041(5) 0.038(4) -0.006(4) 0.001(3) -0.012(4)
O1 0.040(4) 0.067(5) 0.055(4) 0.000(4) -0.001(3) -0.030(4)
O2 0.036(4) 0.079(6) 0.034(4) -0.013(4) -0.001(3) -0.014(4)
O3 0.046(4) 0.057(5) 0.055(4) 0.016(4) -0.026(3) -0.014(4)
O4 0.048(4) 0.038(4) 0.064(5) -0.005(3) -0.012(3) -0.015(3)
O5 0.034(3) 0.030(4) 0.049(4) -0.005(3) -0.002(3) -0.004(3)
O6 0.076(5) 0.076(6) 0.046(5) -0.013(4) -0.011(4) -0.018(5)
O7 0.045(4) 0.043(4) 0.041(4) 0.001(3) -0.003(3) -0.022(3)
O8 0.027(3) 0.040(4) 0.073(5) 0.000(4) -0.008(3) -0.001(3)
C1 0.048(6) 0.033(6) 0.055(7) 0.001(5) -0.013(5) 0.006(5)
C2 0.051(6) 0.040(6) 0.046(6) -0.001(5) -0.011(5) -0.009(5)
C3 0.045(5) 0.037(6) 0.040(5) 0.004(4) -0.009(4) -0.003(5)
C4 0.066(7) 0.041(7) 0.060(7) -0.005(6) -0.010(6) 0.003(6)
C5 0.066(7) 0.042(7) 0.046(6) 0.008(5) -0.016(5) -0.004(6)
C6 0.063(7) 0.049(7) 0.037(6) 0.017(5) -0.017(5) -0.011(6)
C7 0.072(8) 0.047(7) 0.048(7) 0.003(5) -0.015(6) 0.001(6)
C8 0.057(6) 0.040(6) 0.053(6) -0.009(5) -0.008(5) -0.012(5)
C9 0.063(7) 0.041(6) 0.052(7) 0.000(5) -0.016(5) -0.008(5)
C10 0.066(7) 0.038(6) 0.025(5) 0.009(4) 0.005(4) -0.005(5)
C11 0.045(5) 0.036(6) 0.045(6) 0.004(5) -0.008(5) 0.011(5)
C12 0.067(7) 0.048(7) 0.035(6) -0.006(5) -0.008(5) -0.008(6)
C13 0.042(5) 0.033(5) 0.031(5) -0.003(4) -0.010(4) -0.004(4)
C14 0.046(5) 0.040(6) 0.046(6) -0.008(4) -0.006(4) -0.021(5)
C15 0.048(6) 0.061(8) 0.045(6) -0.004(5) 0.007(5) -0.017(5)
C16 0.069(8) 0.080(9) 0.040(6) -0.014(6) 0.002(5) -0.032(7)
C17 0.086(8) 0.051(7) 0.041(6) -0.002(5) -0.018(6) -0.022(6)
C18 0.044(5) 0.046(6) 0.048(6) 0.004(5) -0.015(5) -0.014(5)
C19 0.041(5) 0.039(6) 0.038(5) 0.009(4) -0.007(4) -0.004(5)
C20 0.025(4) 0.061(7) 0.025(4) -0.007(4) 0.005(4) -0.017(5)
C21 0.036(5) 0.026(5) 0.043(5) -0.004(4) -0.004(4) -0.007(4)
C22 0.029(4) 0.029(5) 0.041(5) 0.000(4) -0.005(4) -0.003(4)
C23 0.056(6) 0.045(6) 0.062(7) -0.011(5) 0.000(5) -0.033(6)
C24 0.083(8) 0.035(7) 0.076(8) 0.014(6) -0.008(7) -0.024(6)
C25 0.082(8) 0.038(7) 0.075(8) 0.013(6) -0.027(7) -0.019(6)
C26 0.045(5) 0.041(6) 0.061(7) 0.008(5) -0.016(5) -0.010(5)
C27 0.019(4) 0.025(5) 0.052(6) -0.004(4) -0.001(4) 0.007(4)
C28 0.042(5) 0.062(7) 0.040(6) 0.003(5) -0.009(4) -0.027(5)

loop_
_atom_type_symbol
_atom_type_description
_atom_type_scat_dispersion_real
_atom_type_scat_dispersion_imag
_atom_type_scat_source
C C 0.0033 0.0016 'International Tables Vol C Tables 4.2.6.8 and 6.1.1.4'
H H 0.0000 0.0000 'International Tables Vol C Tables 4.2.6.8 and 6.1.1.4'
N N 0.0061 0.0033 'International Tables Vol C Tables 4.2.6.8 and 6.1.1.4'
O O 0.0106 0.0060 'International Tables Vol C Tables 4.2.6.8 and 6.1.1.4'
Zn Zn 0.2839 1.4301 'International Tables Vol C Tables 4.2.6.8 and 6.1.1.4'

loop_
_geom_angle_atom_site_label_1
_geom_angle_atom_site_label_2
_geom_angle_atom_site_label_3
_geom_angle
_geom_angle_site_symmetry_1
_geom_angle_site_symmetry_3
_geom_angle_publ_flag
O1 Zn1 O4 94.2(3) . 1_455 ?
O1 Zn1 N1 97.7(3) . . ?
O4 Zn1 N1 146.0(3) 1_455 . ?
O1 Zn1 O5 91.1(2) . . ?
O4 Zn1 O5 119.0(3) 1_455 . ?
N1 Zn1 O5 92.6(3) . . ?
O1 Zn1 O3 88.0(3) . 1_455 ?
O4 Zn1 O3 61.5(3) 1_455 1_455 ?
N1 Zn1 O3 87.1(3) . 1_455 ?
O5 Zn1 O3 179.0(2) . 1_455 ?
O1 Zn1 O7 169.2(3) . . ?
O4 Zn1 O7 85.6(2) 1_455 . ?
N1 Zn1 O7 88.4(3) . . ?
O5 Zn1 O7 79.6(2) . . ?
O3 Zn1 O7 101.3(2) 1_455 . ?
O1 Zn1 C20 91.0(3) . 1_455 ?
O4 Zn1 C20 31.3(3) 1_455 1_455 ?
N1 Zn1 C20 116.5(3) . 1_455 ?
O5 Zn1 C20 150.2(3) . 1_455 ?
O3 Zn1 C20 30.2(3) 1_455 1_455 ?
O7 Zn1 C20 94.4(2) . 1_455 ?
O2 Zn2 O8 106.2(3) . 1_655 ?
O2 Zn2 O5 100.8(3) . . ?
O8 Zn2 O5 103.3(3) 1_655 . ?
O2 Zn2 N2 103.2(3) . 2_656 ?
O8 Zn2 N2 121.1(3) 1_655 2_656 ?
O5 Zn2 N2 119.6(3) . 2_656 ?
C5 N1 C1 117.5(9) . . ?
C5 N1 Zn1 116.9(7) . . ?
C1 N1 Zn1 125.7(7) . . ?
C10 N2 C11 117.9(8) . . ?
C10 N2 Zn2 116.8(6) . 2_656 ?
C11 N2 Zn2 125.2(7) . 2_656 ?
C19 O1 Zn1 138.0(7) . . ?
C19 O2 Zn2 131.2(6) . . ?
C20 O3 Zn1 86.4(6) . 1_655 ?
C20 O4 Zn1 90.5(6) . 1_655 ?
C28 O5 Zn2 116.4(5) . . ?
C28 O5 Zn1 124.0(5) . . ?
Zn2 O5 Zn1 117.6(3) . . ?
C27 O7 Zn1 122.8(6) . . ?
C27 O8 Zn2 112.7(6) . 1_455 ?
N1 C1 C2 124.2(10) . . ?
N1 C1 H1 117.9 . . ?
C2 C1 H1 117.9 . . ?
C1 C2 C3 120.4(10) . . ?
C1 C2 H2 119.8 . . ?
C3 C2 H2 119.8 . . ?
C4 C3 C2 114.6(9) . . ?
C4 C3 C6 124.3(10) . . ?
C2 C3 C6 121.0(9) . . ?
C5 C4 C3 121.5(10) . . ?
C5 C4 H4 119.2 . . ?
C3 C4 H4 119.2 . . ?
N1 C5 C4 121.6(10) . . ?
N1 C5 H5 119.2 . . ?
C4 C5 H5 119.2 . . ?
C7 C6 C3 125.7(10) . . ?
C7 C6 H6 117.2 . . ?
C3 C6 H6 117.2 . . ?
C6 C7 C8 127.0(11) . . ?
C6 C7 H7 116.5 . . ?
C8 C7 H7 116.5 . . ?
C12 C8 C9 115.2(10) . . ?
C12 C8 C7 120.9(10) . . ?
C9 C8 C7 123.9(10) . . ?
C10 C9 C8 121.5(10) . . ?
C10 C9 H9 119.3 . . ?
C8 C9 H9 119.3 . . ?
N2 C10 C9 121.1(9) . . ?
N2 C10 H10 119.5 . . ?
C9 C10 H10 119.5 . . ?
N2 C11 C12 124.2(9) . . ?
N2 C11 H11 117.9 . . ?
C12 C11 H11 117.9 . . ?
C11 C12 C8 120.1(10) . . ?
C11 C12 H12 119.9 . . ?
C8 C12 H12 119.9 . . ?
C18 C13 C14 119.7(9) . . ?
C18 C13 C19 119.3(8) . . ?
C14 C13 C19 120.8(8) . . ?
C15 C14 C13 118.1(8) . . ?
C15 C14 C20 117.7(8) . . ?
C13 C14 C20 124.1(8) . . ?
C16 C15 C14 121.0(9) . . ?
C16 C15 H15 119.5 . . ?
C14 C15 H15 119.5 . . ?
C17 C16 C15 120.9(10) . . ?
C17 C16 H16 119.6 . . ?
C15 C16 H16 119.6 . . ?
C16 C17 C18 120.4(10) . . ?
C16 C17 H17 119.8 . . ?
C18 C17 H17 119.8 . . ?
C13 C18 C17 119.9(9) . . ?
C13 C18 H18 120.1 . . ?
C17 C18 H18 120.1 . . ?
O1 C19 O2 124.7(9) . . ?
O1 C19 C13 120.3(8) . . ?
O2 C19 C13 115.0(8) . . ?
O3 C20 O4 121.6(8) . . ?
O3 C20 C14 120.4(9) . . ?
O4 C20 C14 117.9(9) . . ?
O3 C20 Zn1 63.3(5) . 1_655 ?
O4 C20 Zn1 58.3(4) . 1_655 ?
C14 C20 Zn1 174.4(6) . 1_655 ?
C26 C21 C22 119.6(9) . . ?
C26 C21 C27 119.3(8) . . ?
C22 C21 C27 121.1(8) . . ?
C21 C22 C23 119.0(8) . . ?
C21 C22 C28 124.4(8) . . ?
C23 C22 C28 116.6(8) . . ?
C24 C23 C22 120.6(9) . . ?
C24 C23 H23 119.7 . . ?
C22 C23 H23 119.7 . . ?
C25 C24 C23 119.0(10) . . ?
C25 C24 H24 120.5 . . ?
C23 C24 H24 120.5 . . ?
C26 C25 C24 120.6(11) . . ?
C26 C25 H25 119.7 . . ?
C24 C25 H25 119.7 . . ?
C25 C26 C21 121.2(10) . . ?
C25 C26 H26 119.4 . . ?
C21 C26 H26 119.4 . . ?
O8 C27 O7 123.7(8) . . ?
O8 C27 C21 117.1(8) . . ?
O7 C27 C21 119.2(7) . . ?
O6 C28 O5 123.0(10) . . ?
O6 C28 C22 121.2(10) . . ?
O5 C28 C22 115.4(8) . . ?

loop_
_geom_bond_atom_site_label_1
_geom_bond_atom_site_label_2
_geom_bond_distance
_geom_bond_site_symmetry_2
_geom_bond_publ_flag
Zn1 O1 2.051(7) . ?
Zn1 O4 2.095(7) 1_455 ?
Zn1 N1 2.102(8) . ?
Zn1 O5 2.126(6) . ?
Zn1 O3 2.206(7) 1_455 ?
Zn1 O7 2.274(6) . ?
Zn1 C20 2.464(8) 1_455 ?
Zn2 O2 1.913(6) . ?
Zn2 O8 1.959(7) 1_655 ?
Zn2 O5 1.962(6) . ?
Zn2 N2 2.028(8) 2_656 ?
N1 C5 1.324(13) . ?
N1 C1 1.328(13) . ?
N2 C10 1.326(12) . ?
N2 C11 1.328(12) . ?
N2 Zn2 2.028(8) 2_656 ?
O1 C19 1.252(11) . ?
O2 C19 1.292(11) . ?
O3 C20 1.243(11) . ?
O3 Zn1 2.206(7) 1_655 ?
O4 C20 1.279(11) . ?
O4 Zn1 2.095(7) 1_655 ?
O5 C28 1.313(12) . ?
O6 C28 1.218(12) . ?
O7 C27 1.264(10) . ?
O8 C27 1.261(10) . ?
O8 Zn2 1.959(7) 1_455 ?
C1 C2 1.350(14) . ?
C1 H1 0.9300 . ?
C2 C3 1.398(14) . ?
C2 H2 0.9300 . ?
C3 C4 1.392(14) . ?
C3 C6 1.440(13) . ?
C4 C5 1.384(15) . ?
C4 H4 0.9300 . ?
C5 H5 0.9300 . ?
C6 C7 1.338(16) . ?
C6 H6 0.9300 . ?
C7 C8 1.468(15) . ?
C7 H7 0.9300 . ?
C8 C12 1.381(15) . ?
C8 C9 1.399(15) . ?
C9 C10 1.369(14) . ?
C9 H9 0.9300 . ?
C10 H10 0.9300 . ?
C11 C12 1.343(14) . ?
C11 H11 0.9300 . ?
C12 H12 0.9300 . ?
C13 C18 1.382(12) . ?
C13 C14 1.423(12) . ?
C13 C19 1.497(13) . ?
C14 C15 1.391(13) . ?
C14 C20 1.517(12) . ?
C15 C16 1.364(14) . ?
C15 H15 0.9300 . ?
C16 C17 1.360(15) . ?
C16 H16 0.9300 . ?
C17 C18 1.387(14) . ?
C17 H17 0.9300 . ?
C18 H18 0.9300 . ?
C20 Zn1 2.464(8) 1_655 ?
C21 C26 1.375(13) . ?
C21 C22 1.395(11) . ?
C21 C27 1.504(12) . ?
C22 C23 1.403(13) . ?
C22 C28 1.503(13) . ?
C23 C24 1.388(16) . ?
C23 H23 0.9300 . ?
C24 C25 1.386(16) . ?
C24 H24 0.9300 . ?
C25 C26 1.367(14) . ?
C25 H25 0.9300 . ?
C26 H26 0.9300 . ?

loop_
_geom_hbond_atom_site_label_D
_geom_hbond_atom_site_label_H
_geom_hbond_atom_site_label_A
_geom_hbond_distance_DH
_geom_hbond_distance_HA
_geom_hbond_distance_DA
_geom_hbond_angle_DHA
_geom_hbond_site_symmetry_A
C2 H2 O6 0.93 2.52 3.378(13) 153.1 2_566
C6 H6 O6 0.93 2.61 3.446(14) 149.7 2_566
C24 H24 O3 0.93 2.42 3.294(13) 157.5 1_465

loop_
_geom_torsion_atom_site_label_1
_geom_torsion_atom_site_label_2
_geom_torsion_atom_site_label_3
_geom_torsion_atom_site_label_4
_geom_torsion
_geom_torsion_site_symmetry_1
_geom_torsion_site_symmetry_2
_geom_torsion_site_symmetry_3
_geom_torsion_site_symmetry_4
_geom_torsion_publ_flag
O1 Zn1 N1 C5 -44.6(8) . . . . ?
O4 Zn1 N1 C5 64.8(10) 1_455 . . . ?
O5 Zn1 N1 C5 -136.1(8) . . . . ?
O3 Zn1 N1 C5 43.0(8) 1_455 . . . ?
O7 Zn1 N1 C5 144.4(8) . . . . ?
C20 Zn1 N1 C5 50.3(8) 1_455 . . . ?
O1 Zn1 N1 C1 134.5(8) . . . . ?
O4 Zn1 N1 C1 -116.1(8) 1_455 . . . ?
O5 Zn1 N1 C1 43.1(8) . . . . ?
O3 Zn1 N1 C1 -137.8(8) 1_455 . . . ?
O7 Zn1 N1 C1 -36.4(8) . . . . ?
C20 Zn1 N1 C1 -130.5(8) 1_455 . . . ?
O4 Zn1 O1 C19 127.0(10) 1_455 . . . ?
N1 Zn1 O1 C19 -84.9(10) . . . . ?
O5 Zn1 O1 C19 7.8(10) . . . . ?
O3 Zn1 O1 C19 -171.7(10) 1_455 . . . ?
O7 Zn1 O1 C19 39(2) . . . . ?
C20 Zn1 O1 C19 158.2(10) 1_455 . . . ?
O8 Zn2 O2 C19 -120.0(9) 1_655 . . . ?
O5 Zn2 O2 C19 -12.5(9) . . . . ?
N2 Zn2 O2 C19 111.6(9) 2_656 . . . ?
O2 Zn2 O5 C28 -154.8(7) . . . . ?
O8 Zn2 O5 C28 -45.0(7) 1_655 . . . ?
N2 Zn2 O5 C28 93.2(7) 2_656 . . . ?
O2 Zn2 O5 Zn1 40.6(4) . . . . ?
O8 Zn2 O5 Zn1 150.3(3) 1_655 . . . ?
N2 Zn2 O5 Zn1 -71.5(4) 2_656 . . . ?
O1 Zn1 O5 C28 159.4(7) . . . . ?
O4 Zn1 O5 C28 64.0(8) 1_455 . . . ?
N1 Zn1 O5 C28 -102.9(7) . . . . ?
O3 Zn1 O5 C28 -175(100) 1_455 . . . ?
O7 Zn1 O5 C28 -15.0(7) . . . . ?
C20 Zn1 O5 C28 65.5(9) 1_455 . . . ?
O1 Zn1 O5 Zn2 -37.2(4) . . . . ?
O4 Zn1 O5 Zn2 -132.6(3) 1_455 . . . ?
N1 Zn1 O5 Zn2 60.5(4) . . . . ?
O3 Zn1 O5 Zn2 -12(15) 1_455 . . . ?
O7 Zn1 O5 Zn2 148.4(4) . . . . ?
C20 Zn1 O5 Zn2 -131.1(4) 1_455 . . . ?
O1 Zn1 O7 C27 55.1(16) . . . . ?
O4 Zn1 O7 C27 -34.0(6) 1_455 . . . ?
N1 Zn1 O7 C27 179.5(7) . . . . ?
O5 Zn1 O7 C27 86.6(7) . . . . ?
O3 Zn1 O7 C27 -93.8(7) 1_455 . . . ?
C20 Zn1 O7 C27 -64.0(7) 1_455 . . . ?
C5 N1 C1 C2 3.7(16) . . . . ?
Zn1 N1 C1 C2 -175.5(8) . . . . ?
N1 C1 C2 C3 -0.8(17) . . . . ?
C1 C2 C3 C4 -2.5(15) . . . . ?
C1 C2 C3 C6 175.6(9) . . . . ?
C2 C3 C4 C5 2.9(16) . . . . ?
C6 C3 C4 C5 -175.2(10) . . . . ?
C1 N1 C5 C4 -3.2(16) . . . . ?
Zn1 N1 C5 C4 176.1(8) . . . . ?
C3 C4 C5 N1 -0.1(18) . . . . ?
C4 C3 C6 C7 8.2(18) . . . . ?
C2 C3 C6 C7 -169.8(11) . . . . ?
C3 C6 C7 C8 178.2(10) . . . . ?
C6 C7 C8 C12 -176.0(12) . . . . ?
C6 C7 C8 C9 5.1(19) . . . . ?
C12 C8 C9 C10 -0.4(16) . . . . ?
C7 C8 C9 C10 178.5(10) . . . . ?
C11 N2 C10 C9 -0.3(15) . . . . ?
Zn2 N2 C10 C9 -176.9(8) 2_656 . . . ?
C8 C9 C10 N2 0.6(16) . . . . ?
C10 N2 C11 C12 -0.2(15) . . . . ?
Zn2 N2 C11 C12 176.1(8) 2_656 . . . ?
N2 C11 C12 C8 0.4(17) . . . . ?
C9 C8 C12 C11 -0.1(16) . . . . ?
C7 C8 C12 C11 -179.0(10) . . . . ?
C18 C13 C14 C15 -1.0(15) . . . . ?
C19 C13 C14 C15 -175.6(9) . . . . ?
C18 C13 C14 C20 -176.3(9) . . . . ?
C19 C13 C14 C20 9.1(15) . . . . ?
C13 C14 C15 C16 -0.4(17) . . . . ?
C20 C14 C15 C16 175.2(11) . . . . ?
C14 C15 C16 C17 0.3(19) . . . . ?
C15 C16 C17 C18 1.1(19) . . . . ?
C14 C13 C18 C17 2.4(15) . . . . ?
C19 C13 C18 C17 177.1(9) . . . . ?
C16 C17 C18 C13 -2.5(17) . . . . ?
Zn1 O1 C19 O2 21.8(17) . . . . ?
Zn1 O1 C19 C13 -158.3(7) . . . . ?
Zn2 O2 C19 O1 -19.2(15) . . . . ?
Zn2 O2 C19 C13 160.9(7) . . . . ?
C18 C13 C19 O1 6.5(14) . . . . ?
C14 C13 C19 O1 -178.8(10) . . . . ?
C18 C13 C19 O2 -173.5(9) . . . . ?
C14 C13 C19 O2 1.1(13) . . . . ?
Zn1 O3 C20 O4 -0.9(8) 1_655 . . . ?
Zn1 O3 C20 C14 175.2(7) 1_655 . . . ?
Zn1 O4 C20 O3 1.0(8) 1_655 . . . ?
Zn1 O4 C20 C14 -175.3(7) 1_655 . . . ?
C15 C14 C20 O3 -96.9(11) . . . . ?
C13 C14 C20 O3 78.3(13) . . . . ?
C15 C14 C20 O4 79.4(12) . . . . ?
C13 C14 C20 O4 -105.4(11) . . . . ?
C15 C14 C20 Zn1 34(8) . . . 1_655 ?
C13 C14 C20 Zn1 -151(7) . . . 1_655 ?
C26 C21 C22 C23 0.9(14) . . . . ?
C27 C21 C22 C23 -176.9(8) . . . . ?
C26 C21 C22 C28 -176.6(9) . . . . ?
C27 C21 C22 C28 5.6(14) . . . . ?
C21 C22 C23 C24 -2.2(15) . . . . ?
C28 C22 C23 C24 175.6(10) . . . . ?
C22 C23 C24 C25 0.9(17) . . . . ?
C23 C24 C25 C26 1.7(19) . . . . ?
C24 C25 C26 C21 -3.0(18) . . . . ?
C22 C21 C26 C25 1.7(16) . . . . ?
C27 C21 C26 C25 179.5(10) . . . . ?
Zn2 O8 C27 O7 -20.7(12) 1_455 . . . ?
Zn2 O8 C27 C21 159.7(6) 1_455 . . . ?
Zn1 O7 C27 O8 129.0(8) . . . . ?
Zn1 O7 C27 C21 -51.4(10) . . . . ?
C26 C21 C27 O8 -22.9(13) . . . . ?
C22 C21 C27 O8 154.9(9) . . . . ?
C26 C21 C27 O7 157.4(9) . . . . ?
C22 C21 C27 O7 -24.8(13) . . . . ?
Zn2 O5 C28 O6 -38.2(12) . . . . ?
Zn1 O5 C28 O6 125.3(9) . . . . ?
Zn2 O5 C28 C22 135.0(6) . . . . ?
Zn1 O5 C28 C22 -61.4(10) . . . . ?
C21 C22 C28 O6 -107.9(12) . . . . ?
C23 C22 C28 O6 74.5(12) . . . . ?
C21 C22 C28 O5 78.7(11) . . . . ?
C23 C22 C28 O5 -98.9(10) . . . . ?
